data_4311828
loop_
_publ_author_name
'M. Mar G\'omez-Alc\'antara'
'Aurelio Cabeza'
'Mar\'ia Mart\'inez-Lara'
'Miguel A. G. Aranda'
'Rafael Suau'
'Nattamai Bhuvanesh'
'Abraham Clearfield'

_publ_section_title
;
 Synthesis and Characterization of a New Bisphosphonic Acid and Several
 Metal Hybrids Derivatives
;
_journal_name_full 'Inorganic Chemistry'
_journal_page_first 5283
_journal_page_last 5293
_journal_paper_doi 10.1021/ic049453l
_journal_volume 43
_journal_year 2004
_chemical_formula_sum 'C12 H12 O7 P2'
_chemical_formula_weight 330.16
_chemical_name_systematic
; 
 ? 
;
_space_group_IT_number 60
_symmetry_cell_setting orthorhombic
_symmetry_space_group_name_Hall '-P 2n 2ab'
_symmetry_space_group_name_H-M 'P b c n'
_atom_sites_solution_hydrogens geom
_atom_sites_solution_primary direct
_atom_sites_solution_secondary difmap
_audit_creation_method SHELXL-97
_cell_angle_alpha 90.00
_cell_angle_beta 90.00
_cell_angle_gamma 90.00
_cell_formula_units_Z 4
_cell_length_a 7.822(3)
_cell_length_b 5.821(2)
_cell_length_c 28.982(9)
_cell_measurement_reflns_used 247
_cell_measurement_temperature 110(2)
_cell_measurement_theta_max 40.76
_cell_measurement_theta_min 3.05
_cell_volume 1319.6(8)
_computing_cell_refinement 'Bruker FRAMBO'
_computing_data_collection 'Bruker FRAMBO'
_computing_data_reduction 'Bruker SAINT'
_computing_molecular_graphics 'Bruker SHELXTL'
_computing_publication_material 'Bruker SHELXTL'
_computing_structure_refinement 'SHELXL-97 (Sheldrick, 1997)'
_computing_structure_solution 'SHELXS-97 (Sheldrick, 1990)'
_diffrn_ambient_temperature 110(2)
_diffrn_measured_fraction_theta_full 0.934
_diffrn_measured_fraction_theta_max 0.934
_diffrn_measurement_device_type 'multi-wire area detector'
_diffrn_measurement_method 'phi and omega scans'
_diffrn_radiation_monochromator graphite
_diffrn_radiation_source 'normal-focus sealed tube'
_diffrn_radiation_type CuK\a
_diffrn_radiation_wavelength 1.54178
_diffrn_reflns_av_R_equivalents 0.1147
_diffrn_reflns_av_sigmaI/netI 0.1583
_diffrn_reflns_limit_h_max 5
_diffrn_reflns_limit_h_min -8
_diffrn_reflns_limit_k_max 6
_diffrn_reflns_limit_k_min -6
_diffrn_reflns_limit_l_max 25
_diffrn_reflns_limit_l_min -32
_diffrn_reflns_number 4888
_diffrn_reflns_theta_full 58.97
_diffrn_reflns_theta_max 58.97
_diffrn_reflns_theta_min 3.05
_exptl_absorpt_coefficient_mu 3.326
_exptl_absorpt_correction_T_max 0.9836
_exptl_absorpt_correction_T_min 0.8513
_exptl_absorpt_correction_type multi-scan
_exptl_absorpt_process_details sadabs
_exptl_crystal_colour colorless
_exptl_crystal_density_diffrn 1.662
_exptl_crystal_density_meas 0
_exptl_crystal_density_method 'not measured'
_exptl_crystal_description plate
_exptl_crystal_F_000 680
_exptl_crystal_size_max 0.05
_exptl_crystal_size_mid 0.04
_exptl_crystal_size_min 0.01
_refine_diff_density_max 0.341
_refine_diff_density_min -0.340
_refine_diff_density_rms 0.092
_refine_ls_extinction_method none
_refine_ls_goodness_of_fit_ref 1.007
_refine_ls_hydrogen_treatment mixed
_refine_ls_matrix_type full
_refine_ls_number_parameters 96
_refine_ls_number_reflns 896
_refine_ls_number_restraints 0
_refine_ls_restrained_S_all 1.007
_refine_ls_R_factor_all 0.1630
_refine_ls_R_factor_gt 0.0614
_refine_ls_shift/su_max 0.016
_refine_ls_shift/su_mean 0.003
_refine_ls_structure_factor_coef Fsqd
_refine_ls_weighting_details 'calc w=1/[\s^2^(Fo^2^)+(0.0400P)^2^+0.0000P] where P=(Fo^2^+2Fc^2^)/3'
_refine_ls_weighting_scheme calc
_refine_ls_wR_factor_gt 0.1036
_refine_ls_wR_factor_ref 0.1306
_reflns_number_gt 380
_reflns_number_total 896
_reflns_threshold_expression >2sigma(I)
_cod_data_source_file ic049453lrom20040428_052329.cif
_cod_data_source_block P2O7C12H8
_cod_depositor_comments
;
The following automatic conversions were performed:
'_symmetry_cell_setting' value 'Orthorhombic' changed to 'orthorhombic'
according to '/home/saulius/struct/CIF-dictionaries/cif_core.dic'
dictionary named 'cif_core.dic' version 2.4.1 from 2010-06-29.

Automatic conversion script
Id: cif_fix_enum 1527 2010-12-29 10:47:43Z saulius 
;
_cod_original_cell_volume 1319.7(7)
_cod_database_code 4311828

loop_
_symmetry_equiv_pos_as_xyz
'x, y, z'
'-x+1/2, -y+1/2, z+1/2'
'-x, y, -z+1/2'
'x+1/2, -y+1/2, -z'
'-x, -y, -z'
'x-1/2, y-1/2, -z-1/2'
'x, -y, z-1/2'
'-x-1/2, y-1/2, z'

loop_
_atom_site_label
_atom_site_type_symbol
_atom_site_fract_x
_atom_site_fract_y
_atom_site_fract_z
_atom_site_U_iso_or_equiv
_atom_site_adp_type
_atom_site_occupancy
_atom_site_symmetry_multiplicity
_atom_site_calc_flag
_atom_site_refinement_flags
_atom_site_disorder_assembly
_atom_site_disorder_group
P1 P 0.4767(3) 0.1708(4) 0.56435(8) 0.0264(6) Uani 1 1 d . . .
O1 O 0.5000 -0.2443(11) 0.7500 0.035(2) Uani 1 2 d S . .
O2 O 0.3380(7) 0.0528(9) 0.53783(17) 0.0265(15) Uani 1 1 d . . .
O3 O 0.4480(6) 0.4298(8) 0.56837(18) 0.0277(16) Uani 1 1 d . . .
H1 H 0.3557 0.5035 0.5639 0.04 Uiso 1 1 d R . .
O4 O 0.6542(6) 0.1309(7) 0.54288(17) 0.0353(17) Uani 1 1 d . . .
H2 H 0.6733 0.1069 0.5144 0.04 Uiso 1 1 d R . .
C1 C 0.5001(11) -0.1315(13) 0.7083(2) 0.024(2) Uani 1 1 d . . .
C2 C 0.5832(9) -0.2370(14) 0.6727(3) 0.029(2) Uani 1 1 d . . .
H3 H 0.6466 -0.3738 0.6778 0.04 Uiso 1 1 calc R . .
C3 C 0.5739(10) -0.1443(13) 0.6301(3) 0.026(2) Uani 1 1 d . . .
H4 H 0.6271 -0.2239 0.6053 0.04 Uiso 1 1 calc R . .
C4 C 0.4900(10) 0.0634(12) 0.6204(2) 0.020(2) Uani 1 1 d . . .
C5 C 0.4123(9) 0.1690(13) 0.6578(3) 0.025(2) Uani 1 1 d . . .
H5 H 0.3552 0.3112 0.6532 0.04 Uiso 1 1 calc R . .
C6 C 0.4147(11) 0.0759(13) 0.7013(3) 0.024(2) Uani 1 1 d . . .
H6 H 0.3591 0.1514 0.7262 0.04 Uiso 1 1 calc R . .

loop_
_atom_site_aniso_label
_atom_site_aniso_U_11
_atom_site_aniso_U_22
_atom_site_aniso_U_33
_atom_site_aniso_U_23
_atom_site_aniso_U_13
_atom_site_aniso_U_12
P1 0.0215(15) 0.0298(13) 0.0278(12) -0.0033(12) 0.0015(13) 0.0005(11)
O1 0.040(6) 0.035(5) 0.030(5) 0.000 0.003(5) 0.000
O2 0.022(4) 0.037(4) 0.020(3) -0.008(3) -0.006(3) -0.008(3)
O3 0.023(4) 0.028(3) 0.032(4) 0.000(3) -0.004(3) 0.003(2)
O4 0.031(4) 0.049(4) 0.026(4) 0.002(3) 0.014(3) 0.007(3)
C1 0.020(7) 0.035(6) 0.017(4) -0.001(4) 0.003(5) -0.016(5)
C2 0.017(6) 0.040(6) 0.030(5) 0.001(4) -0.004(4) -0.008(4)
C3 0.018(6) 0.031(6) 0.029(5) -0.010(4) -0.004(4) 0.003(4)
C4 0.017(6) 0.016(4) 0.028(5) -0.012(4) 0.006(5) -0.007(4)
C5 0.017(5) 0.017(5) 0.042(6) -0.005(5) -0.006(4) -0.001(4)
C6 0.028(7) 0.031(5) 0.013(5) 0.004(4) 0.000(4) 0.003(4)

loop_
_atom_type_symbol
_atom_type_description
_atom_type_scat_dispersion_real
_atom_type_scat_dispersion_imag
_atom_type_scat_source
C C 0.0181 0.0091 'International Tables Vol C Tables 4.2.6.8 and 6.1.1.4'
H H 0.0000 0.0000 'International Tables Vol C Tables 4.2.6.8 and 6.1.1.4'
O O 0.0492 0.0322 'International Tables Vol C Tables 4.2.6.8 and 6.1.1.4'
P P 0.2955 0.4335 'International Tables Vol C Tables 4.2.6.8 and 6.1.1.4'

loop_
_geom_angle_atom_site_label_1
_geom_angle_atom_site_label_2
_geom_angle_atom_site_label_3
_geom_angle
_geom_angle_site_symmetry_1
_geom_angle_site_symmetry_3
_geom_angle_publ_flag
O2 P1 O3 112.7(3) . . ?
O2 P1 O4 112.2(3) . . ?
O3 P1 O4 108.2(3) . . ?
O2 P1 C4 110.9(4) . . ?
O3 P1 C4 107.0(3) . . ?
O4 P1 C4 105.6(3) . . ?
C1 O1 C1 122.9(8) 3_656 . ?
C2 C1 O1 116.8(7) . . ?
C2 C1 C6 120.5(8) . . ?
O1 C1 C6 122.7(7) . . ?
C3 C2 C1 119.1(8) . . ?
C2 C3 C4 123.6(8) . . ?
C5 C4 C3 115.4(7) . . ?
C5 C4 P1 123.0(6) . . ?
C3 C4 P1 121.6(6) . . ?
C6 C5 C4 122.5(7) . . ?
C5 C6 C1 118.8(8) . . ?

loop_
_geom_bond_atom_site_label_1
_geom_bond_atom_site_label_2
_geom_bond_distance
_geom_bond_site_symmetry_2
_geom_bond_publ_flag
P1 O2 1.497(5) . ?
P1 O3 1.529(5) . ?
P1 O4 1.539(5) . ?
P1 C4 1.743(7) . ?
O1 C1 1.375(7) 3_656 ?
O1 C1 1.375(7) . ?
C1 C2 1.366(10) . ?
C1 C6 1.395(10) . ?
C2 C3 1.349(9) . ?
C3 C4 1.405(10) . ?
C4 C5 1.388(9) . ?
C5 C6 1.372(9) . ?

loop_
_geom_torsion_atom_site_label_1
_geom_torsion_atom_site_label_2
_geom_torsion_atom_site_label_3
_geom_torsion_atom_site_label_4
_geom_torsion
_geom_torsion_site_symmetry_1
_geom_torsion_site_symmetry_2
_geom_torsion_site_symmetry_3
_geom_torsion_site_symmetry_4
_geom_torsion_publ_flag
C1 O1 C1 C2 147.9(8) 3_656 . . . ?
C1 O1 C1 C6 -34.7(6) 3_656 . . . ?
O1 C1 C2 C3 174.0(7) . . . . ?
C6 C1 C2 C3 -3.4(12) . . . . ?
C1 C2 C3 C4 3.3(12) . . . . ?
C2 C3 C4 C5 -1.1(12) . . . . ?
C2 C3 C4 P1 -178.1(6) . . . . ?
O2 P1 C4 C5 -96.9(7) . . . . ?
O3 P1 C4 C5 26.3(8) . . . . ?
O4 P1 C4 C5 141.4(6) . . . . ?
O2 P1 C4 C3 79.9(8) . . . . ?
O3 P1 C4 C3 -156.9(6) . . . . ?
O4 P1 C4 C3 -41.8(7) . . . . ?
C3 C4 C5 C6 -1.0(12) . . . . ?
P1 C4 C5 C6 176.0(6) . . . . ?
C4 C5 C6 C1 0.8(12) . . . . ?
C2 C1 C6 C5 1.5(12) . . . . ?
O1 C1 C6 C5 -175.8(6) . . . . ?
